data_1514239
loop_
_publ_author_name
'Hill, L. I.'
'Verbaere, A.'

_publ_section_title
;
 On the structural defects in synthetic gamma-(Mn O2)s
;
_journal_coden_ASTM JSSCBI
_journal_name_full 'Journal of Solid State Chemistry'
_journal_page_first 4706
_journal_page_last 4723
_journal_paper_doi 10.1016/j.jssc.2004.08.037
_journal_volume 177
_journal_year 2004
_chemical_formula_structural 'Mn O2'
_chemical_formula_sum 'Mn O2'
_chemical_name_systematic 'Manganese(IV) Oxide - Gamma'
_space_group_IT_number 12
_symmetry_Int_Tables_number 12
_symmetry_space_group_name_Hall '-C 2y'
_symmetry_space_group_name_H-M 'C 1 2/m 1'
_audit_creation_date 2006/04/01
_cell_angle_alpha 90.
_cell_angle_beta 90.5
_cell_angle_gamma 90.
_cell_formula_units_Z 6
_cell_length_a 13.7
_cell_length_b 2.867
_cell_length_c 4.46
_cell_volume 175.173
_cod_data_source_file 'data_MnO2melanie150462.cif'
_cod_data_source_block /var/www/cod/tmp/uploads/1396619838.21-D290F29E9218B844.cif
_cod_original_cell_volume 175.17
_cod_original_formula_sum 'Mn1 O2'
_cod_database_code 1514239

loop_
_symmetry_equiv_pos_site_id
_symmetry_equiv_pos_as_xyz
1 '-x, y, -z'
2 '-x, -y, -z'
3 'x, -y, z'
4 'x, y, z'
5 '-x+1/2, y+1/2, -z'
6 '-x+1/2, -y+1/2, -z'
7 'x+1/2, -y+1/2, z'
8 'x+1/2, y+1/2, z'

loop_
_atom_site_label
_atom_site_type_symbol
_atom_site_symmetry_multiplicity
_atom_site_Wyckoff_symbol
_atom_site_fract_x
_atom_site_fract_y
_atom_site_fract_z
_atom_site_occupancy
_atom_site_attached_hydrogens
_atom_site_B_iso_or_equiv
Mn1 Mn4+ 2 a 0 0 0 1. 0 0
Mn2 Mn4+ 4 i 0.6610 0 0.5060 1. 0 0
O1 O2- 4 i 0.4465 0 0.7680 1. 0 0
O2 O2- 4 i 0.8905 0 0.2600 1. 0 0
O3 O2- 4 i 0.7830 0 0.7260 1. 0 0

loop_
_atom_type_symbol
_atom_type_oxidation_number
Mn4+ 4
O2- -2
